data_9012766
loop_
_publ_author_name
'Coda, A.'
'Giuseppetti, G.'
'Tadini, C.'
'Carobbi, S. G.'

_publ_section_title
;
 The crystal structure of wagnerite
 Locality: Hollgraben near Werfen, Austria
;
_journal_name_full 'Atti della Accademia Nazionale dei Lincei'
_journal_page_first 212
_journal_page_last 224
_journal_volume 43
_journal_year 1967
_chemical_formula_sum 'F Mg2 O4 P'
_chemical_name_mineral Wagnerite
_space_group_IT_number 14
_symmetry_space_group_name_Hall '-P 2ybc'
_symmetry_space_group_name_H-M 'P 1 21/c 1'
_cell_angle_alpha 90
_cell_angle_beta 108.30
_cell_angle_gamma 90
_cell_length_a 9.644
_cell_length_b 12.679
_cell_length_c 11.957
_cell_formula_units_Z 16
_cell_volume 1388.115
_exptl_crystal_density_diffrn 3.112
_cod_duplicate_entry 9012716
_cod_original_formula_sum 'Mg2 P O4 F'
_cod_database_code 9012766

loop_
_symmetry_equiv_pos_as_xyz
x,y,z
x,1/2-y,1/2+z
-x,1/2+y,1/2-z
-x,-y,-z

loop_
_atom_site_label
_atom_site_fract_x
_atom_site_fract_y
_atom_site_fract_z
_atom_site_U_iso_or_equiv
Mg1 0.55190 0.07080 0.91310 0.00899
Mg2 0.46610 0.06970 0.60030 0.00925
Mg3 0.04580 0.18200 0.91950 0.00595
Mg4 0.96480 0.17820 0.60710 0.00545
Mg5 0.19070 0.01930 0.19000 0.00443
Mg6 0.78960 0.00400 0.30710 0.00355
Mg7 0.30660 0.23160 0.31340 0.00684
Mg8 0.70690 0.24570 0.19470 0.00456
P1 0.11650 0.07640 0.42570 0.00456
P2 0.87870 0.07160 0.07600 0.00431
P3 0.38360 0.17530 0.07520 0.00443
P4 0.62000 0.17810 0.42350 0.00456
O1 0.17660 0.11140 0.32580 0.00823
O2 0.79810 0.09430 0.16460 0.00798
O3 0.31600 0.14300 0.17080 0.01140
O4 0.69210 0.15010 0.32960 0.01229
O5 0.24360 0.04690 0.53550 0.00861
O6 0.76740 0.05390 0.95290 0.00937
O7 0.26350 0.20300 0.96010 0.00861
O8 0.73870 0.20320 0.53980 0.00849
O9 0.98580 0.01800 0.62080 0.01165
O10 0.02270 0.02720 0.88440 0.00836
O11 0.48430 0.22910 0.61800 0.00963
O12 0.51900 0.22520 0.88170 0.01039
O13 0.47310 0.08360 0.05110 0.01241
O14 0.51900 0.08770 0.43930 0.01279
O15 0.02650 0.16590 0.45610 0.00823
O16 0.98310 0.16110 0.06880 0.01077
F1 0.41710 0.04750 0.75480 0.01469
F2 0.67060 0.08280 0.71460 0.01482
F3 0.17240 0.16250 0.72000 0.01545
F4 0.91390 0.20440 0.75980 0.01494
